data_7119071
loop_
_publ_author_name
'Alexander Hinz'
'Axel Schulz'
'Alexander Villinger'

_publ_section_title
;
 On the behaviour of biradicaloid [P(mu-NTer)]2 towards Lewis acids and
 bases
;
_journal_name_full Chem.Commun.
_journal_page_first 6328
_journal_volume 52
_journal_year 2016
_chemical_formula_moiety '0.44(C48 H50 Au2 Cl2 N2 P2), 0.56(C48 H50 Au Cl N2 P2), 0.5(C6 H6)'
_chemical_formula_sum 'C51 H53 Au1.44 Cl1.44 N2 P2'
_chemical_formula_weight 1090.92
_chemical_name_systematic
;
 ?
;
_space_group_crystal_system triclinic
_space_group_IT_number 2
_space_group_name_Hall '-P 1'
_space_group_name_H-M_alt 'P -1'
_symmetry_space_group_name_Hall '-P 1'
_symmetry_space_group_name_H-M 'P -1'
_atom_sites_solution_hydrogens geom
_audit_creation_method SHELXL-2013
_audit_update_record
;
2016-03-03 deposited with the CCDC.
2016-04-07 downloaded from the CCDC.
;
_cell_angle_alpha 94.113(3)
_cell_angle_beta 94.288(3)
_cell_angle_gamma 114.879(3)
_cell_formula_units_Z 2
_cell_length_a 11.2430(7)
_cell_length_b 12.0524(7)
_cell_length_c 18.7795(11)
_cell_measurement_reflns_used 6476
_cell_measurement_temperature 173(2)
_cell_measurement_theta_max 21.77
_cell_measurement_theta_min 2.28
_cell_volume 2287.1(2)
_computing_cell_refinement 'Bruker Apex V7.51A'
_computing_data_collection 'Bruker Apex V7.51A'
_computing_data_reduction 'Bruker SAINT'
_computing_molecular_graphics 'ORTEP-3v2.01 (Farrugia, 1997)'
_computing_publication_material SHELXL-2013
_computing_structure_refinement 'SHELXL-2013 (Sheldrick, 2013)'
_computing_structure_solution 'SHELXS-2013 (Sheldrick, 2013)'
_diffrn_ambient_temperature 173(2)
_diffrn_measured_fraction_theta_full 0.996
_diffrn_measured_fraction_theta_max 0.993
_diffrn_measurement_device_type 'Bruker Apex Kappa II-CCD-diffractometer'
_diffrn_measurement_method 'phi and omega scans'
_diffrn_radiation_monochromator graphite
_diffrn_radiation_source 'sealed tube'
_diffrn_radiation_type MoK\a
_diffrn_radiation_wavelength 0.71073
_diffrn_reflns_av_R_equivalents 0.0649
_diffrn_reflns_av_unetI/netI 0.0672
_diffrn_reflns_Laue_measured_fraction_full 0.996
_diffrn_reflns_Laue_measured_fraction_max 0.993
_diffrn_reflns_limit_h_max 10
_diffrn_reflns_limit_h_min -14
_diffrn_reflns_limit_k_max 15
_diffrn_reflns_limit_k_min -15
_diffrn_reflns_limit_l_max 24
_diffrn_reflns_limit_l_min -23
_diffrn_reflns_number 45356
_diffrn_reflns_point_group_measured_fraction_full 0.996
_diffrn_reflns_point_group_measured_fraction_max 0.993
_diffrn_reflns_theta_full 25.242
_diffrn_reflns_theta_max 27.500
_diffrn_reflns_theta_min 1.094
_exptl_absorpt_coefficient_mu 4.816
_exptl_absorpt_correction_T_max 0.7460
_exptl_absorpt_correction_T_min 0.6198
_exptl_absorpt_correction_type multi-scan
_exptl_absorpt_process_details '(SADABS; Sheldrick, 2004)'
_exptl_crystal_colour yellow
_exptl_crystal_density_diffrn 1.584
_exptl_crystal_description rod
_exptl_crystal_F_000 1083
_exptl_crystal_size_max 0.310
_exptl_crystal_size_mid 0.060
_exptl_crystal_size_min 0.040
_refine_diff_density_max 1.135
_refine_diff_density_min -1.108
_refine_diff_density_rms 0.131
_refine_ls_extinction_coef .
_refine_ls_extinction_method none
_refine_ls_goodness_of_fit_ref 1.095
_refine_ls_hydrogen_treatment constr
_refine_ls_matrix_type full
_refine_ls_number_parameters 530
_refine_ls_number_reflns 10457
_refine_ls_number_restraints 0
_refine_ls_restrained_S_all 1.095
_refine_ls_R_factor_all 0.0765
_refine_ls_R_factor_gt 0.0498
_refine_ls_shift/su_max 0.001
_refine_ls_shift/su_mean 0.000
_refine_ls_structure_factor_coef Fsqd
_refine_ls_weighting_details 'w=1/[\s^2^(Fo^2^)+10.3427P] where P=(Fo^2^+2Fc^2^)/3'
_refine_ls_weighting_scheme calc
_refine_ls_wR_factor_gt 0.0861
_refine_ls_wR_factor_ref 0.0932
_reflns_Friedel_coverage 0.000
_reflns_Friedel_fraction_full .
_reflns_Friedel_fraction_max .
_reflns_number_gt 7898
_reflns_number_total 10457
_reflns_threshold_expression 'I > 2\s(I)'
_cod_data_source_file c6cc01935h2.cif
_cod_data_source_block AH172A
_cod_database_code 7119071
_shelx_space_group_comment
;
The symmetry employed for this shelxl refinement is uniquely defined
by the following loop, which should always be used as a source of
symmetry information in preference to the above space-group names.
They are only intended as comments.
;
_shelx_estimated_absorpt_t_min 0.317
_shelx_estimated_absorpt_t_max 0.831
_shelxl_version_number 2013-4

loop_
_space_group_symop_operation_xyz
'x, y, z'
'-x, -y, -z'

loop_
_atom_site_label
_atom_site_type_symbol
_atom_site_fract_x
_atom_site_fract_y
_atom_site_fract_z
_atom_site_U_iso_or_equiv
_atom_site_adp_type
_atom_site_occupancy
_atom_site_site_symmetry_order
_atom_site_calc_flag
_atom_site_refinement_flags_posn
_atom_site_refinement_flags_adp
_atom_site_refinement_flags_occupancy
_atom_site_disorder_assembly
_atom_site_disorder_group
Au1 Au 0.29788(2) 0.24808(2) 0.28424(2) 0.03287(8) Uani 1 1 d . . . . .
Au2 Au 0.06536(6) 0.26545(5) 0.13694(3) 0.0389(2) Uani 0.4413(11) 1 d . . P . .
Cl2 Cl -0.1037(6) 0.1698(4) 0.0473(3) 0.0804(17) Uani 0.4413(11) 1 d . . P . .
Cl1 Cl 0.39247(16) 0.13268(15) 0.33670(10) 0.0463(5) Uani 1 1 d . . . . .
P1 P 0.21201(15) 0.35586(14) 0.22534(10) 0.0328(4) Uani 1 1 d . . . . .
P2 P 0.25989(15) 0.57304(15) 0.28661(10) 0.0371(4) Uani 1 1 d . . . . .
N1 N 0.1434(4) 0.4316(4) 0.2826(3) 0.0280(11) Uani 1 1 d . . . . .
N2 N 0.3364(5) 0.5102(4) 0.2367(3) 0.0303(12) Uani 1 1 d . . . . .
C1 C -0.1941(6) 0.4159(7) 0.2761(4) 0.052(2) Uani 1 1 d . . . . .
H1 H -0.2417 0.4598 0.2592 0.062 Uiso 1 1 calc R U . . .
C2 C 0.3687(8) 0.8310(7) 0.5081(4) 0.057(2) Uani 1 1 d . . . . .
H2A H 0.3549 0.9032 0.4969 0.085 Uiso 1 1 calc R U . . .
H2B H 0.4290 0.8519 0.5525 0.085 Uiso 1 1 calc R U . . .
H2C H 0.2839 0.7637 0.5144 0.085 Uiso 1 1 calc R U . . .
C3 C 0.4273(7) 0.7912(6) 0.4473(4) 0.0449(17) Uani 1 1 d . . . . .
C4 C 0.4487(6) 0.8508(6) 0.3862(4) 0.0424(17) Uani 1 1 d . . . . .
H4 H 0.4289 0.9198 0.3835 0.051 Uiso 1 1 calc R U . . .
C5 C 0.4980(6) 0.8127(5) 0.3286(4) 0.0367(15) Uani 1 1 d . . . . .
C6 C 0.5267(6) 0.7109(5) 0.3324(4) 0.0343(15) Uani 1 1 d . . . . .
C7 C 0.5657(6) 0.6587(5) 0.2688(4) 0.0367(16) Uani 1 1 d . . . . .
C8 C 0.6972(6) 0.7054(6) 0.2548(4) 0.0455(18) Uani 1 1 d . . . . .
H8 H 0.7630 0.7701 0.2870 0.055 Uiso 1 1 calc R U . . .
C9 C 0.7330(7) 0.6594(7) 0.1952(5) 0.054(2) Uani 1 1 d . . . . .
H9 H 0.8227 0.6926 0.1861 0.065 Uiso 1 1 calc R U . . .
C10 C 0.5045(6) 0.5126(6) 0.1595(4) 0.0375(16) Uani 1 1 d . . . . .
C11 C 0.4064(7) 0.4149(6) 0.1071(4) 0.0416(17) Uani 1 1 d . . . . .
C12 C 0.4045(7) 0.2960(6) 0.0997(4) 0.0430(18) Uani 1 1 d . . . . .
C13 C 0.2233(9) 0.2297(8) 0.0021(5) 0.066(2) Uani 1 1 d . . . . .
C14 C 0.2290(8) 0.3476(8) 0.0101(4) 0.059(2) Uani 1 1 d . . . . .
H14 H 0.1690 0.3651 -0.0201 0.071 Uiso 1 1 calc R U . . .
C15 C 0.3195(8) 0.4410(7) 0.0609(4) 0.0467(18) Uani 1 1 d . . . . .
C16 C 0.3261(8) 0.5678(7) 0.0643(4) 0.060(2) Uani 1 1 d . . . . .
H16A H 0.3074 0.5908 0.1119 0.089 Uiso 1 1 calc R U . . .
H16B H 0.2608 0.5696 0.0274 0.089 Uiso 1 1 calc R U . . .
H16C H 0.4146 0.6262 0.0559 0.089 Uiso 1 1 calc R U . . .
C17 C 0.5011(7) 0.2665(6) 0.1446(4) 0.0496(19) Uani 1 1 d . . . . .
H17A H 0.4660 0.1772 0.1455 0.074 Uiso 1 1 calc R U . . .
H17B H 0.5155 0.3069 0.1937 0.074 Uiso 1 1 calc R U . . .
H17C H 0.5851 0.2961 0.1239 0.074 Uiso 1 1 calc R U . . .
C18 C 0.4699(6) 0.5606(5) 0.2213(4) 0.0321(15) Uani 1 1 d . . . . .
C20 C 0.5110(7) 0.8758(6) 0.2607(4) 0.0490(19) Uani 1 1 d . . . . .
H20A H 0.5963 0.8911 0.2438 0.073 Uiso 1 1 calc R U . . .
H20B H 0.5053 0.9543 0.2709 0.073 Uiso 1 1 calc R U . . .
H20C H 0.4396 0.8229 0.2235 0.073 Uiso 1 1 calc R U . . .
C22 C -0.2597(6) 0.3095(7) 0.3063(5) 0.058(2) Uani 1 1 d . . . . .
H22 H -0.3520 0.2787 0.3090 0.070 Uiso 1 1 calc R U . . .
C23 C -0.0770(8) 0.0471(6) 0.2696(4) 0.059(2) Uani 1 1 d . . . . .
H23A H -0.1710 0.0244 0.2724 0.088 Uiso 1 1 calc R U . . .
H23B H -0.0645 -0.0271 0.2563 0.088 Uiso 1 1 calc R U . . .
H23C H -0.0459 0.1039 0.2332 0.088 Uiso 1 1 calc R U . . .
C25 C -0.0448(8) 0.4710(7) 0.1139(4) 0.062(2) Uani 1 1 d . . . . .
H25A H -0.0294 0.4049 0.1343 0.093 Uiso 1 1 calc R U . . .
H25B H -0.0059 0.4864 0.0686 0.093 Uiso 1 1 calc R U . . .
H25C H -0.1399 0.4466 0.1050 0.093 Uiso 1 1 calc R U . . .
C26 C 0.0168(6) 0.5840(6) 0.1649(4) 0.0350(15) Uani 1 1 d . . . . .
C27 C 0.0076(5) 0.5805(6) 0.2397(3) 0.0313(14) Uani 1 1 d . . . . .
C28 C 0.0609(6) 0.6904(6) 0.2860(4) 0.0357(15) Uani 1 1 d . . . . .
C29 C 0.1263(6) 0.8028(6) 0.2588(4) 0.0372(15) Uani 1 1 d . . . . .
H29 H 0.1635 0.8767 0.2908 0.045 Uiso 1 1 calc R U . . .
C30 C 0.1379(6) 0.8086(6) 0.1858(4) 0.0392(16) Uani 1 1 d . . . . .
C32 C 0.0817(6) 0.6999(6) 0.1409(4) 0.0412(16) Uani 1 1 d . . . . .
H32 H 0.0871 0.7036 0.0908 0.049 Uiso 1 1 calc R U . . .
C33 C -0.0605(6) 0.4611(6) 0.2696(3) 0.0351(15) Uani 1 1 d . . . . .
C34 C 0.0081(5) 0.3948(5) 0.2942(3) 0.0278(13) Uani 1 1 d . . . . .
C35 C -0.0557(6) 0.2888(6) 0.3291(4) 0.0359(15) Uani 1 1 d . . . . .
C36 C -0.1897(6) 0.2478(6) 0.3329(4) 0.0445(18) Uani 1 1 d . . . . .
H36 H -0.2350 0.1749 0.3546 0.053 Uiso 1 1 calc R U . . .
C37 C 0.0156(5) 0.2265(5) 0.3672(3) 0.0309(14) Uani 1 1 d . . . . .
C38 C 0.0923(6) 0.2840(6) 0.4341(4) 0.0347(15) Uani 1 1 d . . . . .
C39 C 0.1104(8) 0.4099(6) 0.4641(4) 0.0523(19) Uani 1 1 d . . . . .
H39A H 0.1515 0.4278 0.5140 0.078 Uiso 1 1 calc R U . . .
H39B H 0.0243 0.4125 0.4624 0.078 Uiso 1 1 calc R U . . .
H39C H 0.1673 0.4715 0.4354 0.078 Uiso 1 1 calc R U . . .
C40 C 0.1485(6) 0.2205(6) 0.4728(4) 0.0426(17) Uani 1 1 d . . . . .
H40 H 0.1999 0.2593 0.5175 0.051 Uiso 1 1 calc R U . . .
C41 C 0.1329(6) 0.1035(6) 0.4490(4) 0.0421(18) Uani 1 1 d . . . . .
C42 C 0.1966(7) 0.0385(7) 0.4905(5) 0.059(2) Uani 1 1 d . . . . .
H42A H 0.2268 0.0801 0.5396 0.088 Uiso 1 1 calc R U . . .
H42B H 0.2723 0.0396 0.4674 0.088 Uiso 1 1 calc R U . . .
H42C H 0.1328 -0.0469 0.4920 0.088 Uiso 1 1 calc R U . . .
C43 C 0.0582(6) 0.0509(6) 0.3840(4) 0.0426(17) Uani 1 1 d . . . . .
H43 H 0.0453 -0.0300 0.3670 0.051 Uiso 1 1 calc R U . . .
C44 C 0.0004(6) 0.1086(5) 0.3416(4) 0.0372(16) Uani 1 1 d . . . . .
C45 C 0.5100(7) 0.6513(6) 0.3953(4) 0.0408(17) Uani 1 1 d . . . . .
C46 C 0.4603(7) 0.6925(6) 0.4518(4) 0.0444(17) Uani 1 1 d . . . . .
H46 H 0.4486 0.6527 0.4943 0.053 Uiso 1 1 calc R U . . .
C48 C 0.3128(8) 0.2062(7) 0.0469(4) 0.055(2) Uani 1 1 d . . . . .
H48 H 0.3117 0.1267 0.0414 0.066 Uiso 1 1 calc R U . . .
C49 C 0.1254(11) 0.1304(8) -0.0545(5) 0.102(4) Uani 1 1 d . . . . .
H49A H 0.1286 0.1636 -0.1008 0.153 Uiso 1 1 calc R U . . .
H49B H 0.0362 0.1032 -0.0403 0.153 Uiso 1 1 calc R U . . .
H49C H 0.1483 0.0604 -0.0589 0.153 Uiso 1 1 calc R U . . .
C50 C 0.6370(7) 0.5637(7) 0.1483(5) 0.052(2) Uani 1 1 d . . . . .
H50 H 0.6627 0.5323 0.1073 0.063 Uiso 1 1 calc R U . . .
C51 C 0.2103(8) 0.9320(7) 0.1576(4) 0.060(2) Uani 1 1 d . . . . .
H51A H 0.3002 0.9736 0.1825 0.090 Uiso 1 1 calc R U . . .
H51B H 0.1633 0.9832 0.1662 0.090 Uiso 1 1 calc R U . . .
H51C H 0.2142 0.9186 0.1059 0.090 Uiso 1 1 calc R U . . .
C52 C 0.0520(8) 0.6900(7) 0.3651(4) 0.053(2) Uani 1 1 d . . . . .
H52A H 0.1175 0.7686 0.3904 0.079 Uiso 1 1 calc R U . . .
H52B H 0.0693 0.6225 0.3820 0.079 Uiso 1 1 calc R U . . .
H52C H -0.0366 0.6786 0.3748 0.079 Uiso 1 1 calc R U . . .
C54 C 0.5388(7) 0.5400(6) 0.4006(4) 0.0482(18) Uani 1 1 d . . . . .
H54A H 0.4622 0.4660 0.3782 0.072 Uiso 1 1 calc R U . . .
H54B H 0.5571 0.5315 0.4512 0.072 Uiso 1 1 calc R U . . .
H54C H 0.6158 0.5505 0.3757 0.072 Uiso 1 1 calc R U . . .
C100 C 0.5287(14) -0.0082(16) 0.0330(9) 0.115(8) Uiso 0.5 1 d G . P . .
H100 H 0.5953 0.0101 0.0720 0.138 Uiso 0.5 1 calc R U P . .
C101 C 0.4117(15) -0.1147(14) 0.0282(8) 0.113(9) Uiso 0.5 1 d G . P . .
H101 H 0.3983 -0.1692 0.0641 0.136 Uiso 0.5 1 calc R U P . .
C102 C 0.3144(11) -0.1416(11) -0.0289(9) 0.098(7) Uiso 0.5 1 d G . P . .
H102 H 0.2344 -0.2144 -0.0322 0.118 Uiso 0.5 1 calc R U P . .
C103 C 0.3341(13) -0.0619(14) -0.0814(7) 0.133(9) Uiso 0.5 1 d G . P . .
H103 H 0.2675 -0.0802 -0.1205 0.159 Uiso 0.5 1 calc R U P . .
C104 C 0.4511(15) 0.0447(13) -0.0767(8) 0.106(7) Uiso 0.5 1 d G . P . .
H104 H 0.4646 0.0991 -0.1126 0.127 Uiso 0.5 1 calc R U P . .
C105 C 0.5484(12) 0.0715(13) -0.0195(10) 0.078(6) Uiso 0.5 1 d G . P . .
H105 H 0.6284 0.1443 -0.0163 0.093 Uiso 0.5 1 calc R U P . .

loop_
_atom_site_aniso_label
_atom_site_aniso_U_11
_atom_site_aniso_U_22
_atom_site_aniso_U_33
_atom_site_aniso_U_23
_atom_site_aniso_U_13
_atom_site_aniso_U_12
Au1 0.02742(12) 0.02728(13) 0.04880(17) 0.01334(11) 0.01293(11) 0.01368(10)
Au2 0.0510(4) 0.0302(3) 0.0343(4) 0.0015(3) 0.0024(3) 0.0172(3)
Cl2 0.112(4) 0.053(3) 0.059(3) -0.017(2) -0.036(3) 0.030(3)
Cl1 0.0342(8) 0.0454(10) 0.0692(13) 0.0257(9) 0.0128(8) 0.0226(8)
P1 0.0277(8) 0.0255(8) 0.0470(11) 0.0064(8) 0.0088(7) 0.0120(7)
P2 0.0240(8) 0.0273(9) 0.0569(12) -0.0011(8) 0.0125(8) 0.0079(7)
N1 0.028(3) 0.028(3) 0.032(3) 0.008(2) 0.011(2) 0.013(2)
N2 0.027(3) 0.024(3) 0.043(3) 0.009(2) 0.011(2) 0.012(2)
C1 0.026(3) 0.059(5) 0.078(6) 0.032(4) 0.012(4) 0.021(3)
C2 0.077(6) 0.067(5) 0.041(5) -0.006(4) -0.005(4) 0.048(5)
C3 0.049(4) 0.043(4) 0.043(5) -0.007(3) -0.011(3) 0.024(3)
C4 0.036(4) 0.025(3) 0.061(5) -0.006(3) -0.018(3) 0.014(3)
C5 0.028(3) 0.024(3) 0.053(5) 0.007(3) -0.004(3) 0.007(3)
C6 0.024(3) 0.021(3) 0.052(4) 0.004(3) -0.005(3) 0.005(3)
C7 0.025(3) 0.028(3) 0.061(5) 0.015(3) 0.011(3) 0.012(3)
C8 0.023(3) 0.034(4) 0.077(6) 0.018(4) 0.007(3) 0.007(3)
C9 0.031(4) 0.047(4) 0.098(7) 0.040(5) 0.035(4) 0.020(4)
C10 0.036(3) 0.033(4) 0.054(5) 0.021(3) 0.020(3) 0.020(3)
C11 0.051(4) 0.049(4) 0.040(4) 0.021(4) 0.027(3) 0.031(4)
C12 0.051(4) 0.051(4) 0.044(5) 0.024(4) 0.032(4) 0.031(4)
C13 0.087(6) 0.054(5) 0.049(5) 0.020(4) 0.014(5) 0.020(5)
C14 0.077(6) 0.063(5) 0.044(5) 0.030(4) 0.010(4) 0.033(5)
C15 0.059(5) 0.053(5) 0.041(5) 0.020(4) 0.022(4) 0.032(4)
C16 0.080(6) 0.062(5) 0.060(6) 0.031(4) 0.019(4) 0.047(5)
C17 0.065(5) 0.043(4) 0.060(5) 0.022(4) 0.031(4) 0.035(4)
C18 0.025(3) 0.025(3) 0.052(4) 0.018(3) 0.017(3) 0.012(3)
C20 0.044(4) 0.029(4) 0.077(6) 0.015(4) 0.011(4) 0.016(3)
C22 0.023(3) 0.061(5) 0.097(7) 0.041(5) 0.026(4) 0.016(3)
C23 0.060(5) 0.028(4) 0.071(6) 0.002(4) -0.007(4) 0.005(4)
C25 0.074(6) 0.049(5) 0.037(5) 0.004(4) -0.007(4) 0.005(4)
C26 0.028(3) 0.034(4) 0.038(4) 0.009(3) -0.003(3) 0.009(3)
C27 0.024(3) 0.036(4) 0.038(4) 0.014(3) 0.005(3) 0.016(3)
C28 0.035(3) 0.040(4) 0.042(4) 0.017(3) 0.012(3) 0.022(3)
C29 0.036(3) 0.038(4) 0.042(4) 0.003(3) 0.004(3) 0.021(3)
C30 0.031(3) 0.037(4) 0.053(5) 0.017(3) 0.010(3) 0.014(3)
C32 0.038(4) 0.052(4) 0.040(4) 0.019(4) 0.010(3) 0.021(3)
C33 0.027(3) 0.041(4) 0.038(4) 0.019(3) 0.008(3) 0.013(3)
C34 0.020(3) 0.028(3) 0.032(4) 0.009(3) 0.007(2) 0.005(2)
C35 0.028(3) 0.034(3) 0.046(4) 0.014(3) 0.011(3) 0.011(3)
C36 0.027(3) 0.040(4) 0.066(5) 0.026(4) 0.016(3) 0.009(3)
C37 0.024(3) 0.033(3) 0.037(4) 0.015(3) 0.015(3) 0.010(3)
C38 0.033(3) 0.037(4) 0.036(4) 0.012(3) 0.013(3) 0.014(3)
C39 0.070(5) 0.050(5) 0.045(5) 0.012(4) 0.015(4) 0.032(4)
C40 0.038(4) 0.047(4) 0.043(4) 0.018(3) 0.010(3) 0.017(3)
C41 0.031(3) 0.046(4) 0.058(5) 0.029(4) 0.022(3) 0.018(3)
C42 0.044(4) 0.056(5) 0.082(6) 0.033(5) 0.012(4) 0.023(4)
C43 0.034(4) 0.034(4) 0.062(5) 0.015(4) 0.019(4) 0.014(3)
C44 0.034(3) 0.025(3) 0.050(5) 0.010(3) 0.013(3) 0.008(3)
C45 0.046(4) 0.033(4) 0.045(4) -0.004(3) -0.012(3) 0.022(3)
C46 0.053(4) 0.038(4) 0.041(4) 0.003(3) -0.007(3) 0.020(3)
C48 0.084(6) 0.043(4) 0.041(5) 0.012(4) 0.018(4) 0.028(4)
C49 0.146(10) 0.058(6) 0.069(7) -0.001(5) -0.027(7) 0.021(7)
C50 0.045(4) 0.054(5) 0.078(6) 0.036(4) 0.039(4) 0.030(4)
C51 0.056(5) 0.058(5) 0.061(6) 0.024(4) 0.009(4) 0.017(4)
C52 0.074(5) 0.050(5) 0.043(5) 0.010(4) 0.019(4) 0.032(4)
C54 0.059(5) 0.037(4) 0.055(5) 0.011(4) 0.000(4) 0.026(4)

loop_
_atom_type_symbol
_atom_type_description
_atom_type_scat_dispersion_real
_atom_type_scat_dispersion_imag
_atom_type_scat_source
C C 0.0033 0.0016 'International Tables Vol C Tables 4.2.6.8 and 6.1.1.4'
N N 0.0061 0.0033 'International Tables Vol C Tables 4.2.6.8 and 6.1.1.4'
P P 0.1023 0.0942 'International Tables Vol C Tables 4.2.6.8 and 6.1.1.4'
Cl Cl 0.1484 0.1585 'International Tables Vol C Tables 4.2.6.8 and 6.1.1.4'
Au Au -2.0133 8.8022 'International Tables Vol C Tables 4.2.6.8 and 6.1.1.4'
H H 0.0000 0.0000 'International Tables Vol C Tables 4.2.6.8 and 6.1.1.4'

loop_
_geom_angle_atom_site_label_1
_geom_angle_atom_site_label_2
_geom_angle_atom_site_label_3
_geom_angle
_geom_angle_site_symmetry_1
_geom_angle_site_symmetry_3
P1 Au1 Cl1 175.36(7) . .
P1 Au2 Cl2 175.58(17) . .
C102 Cl2 Au2 135(2) 2 .
N1 P1 N2 78.0(2) . .
N1 P1 Au2 105.39(17) . .
N2 P1 Au2 127.95(18) . .
N1 P1 Au1 112.60(17) . .
N2 P1 Au1 105.84(17) . .
Au2 P1 Au1 119.01(7) . .
N1 P1 P2 38.83(15) . .
N2 P1 P2 39.22(15) . .
Au2 P1 P2 122.76(8) . .
Au1 P1 P2 116.79(9) . .
N1 P2 N2 85.2(2) . .
N1 P2 P1 42.55(16) . .
N2 P2 P1 42.73(17) . .
C34 N1 P2 127.4(4) . .
C34 N1 P1 128.9(4) . .
P2 N1 P1 98.6(2) . .
C18 N2 P2 129.7(4) . .
C18 N2 P1 131.1(4) . .
P2 N2 P1 98.1(2) . .
C22 C1 C33 121.8(6) . .
C22 C1 H1 119.1 . .
C33 C1 H1 119.1 . .
C3 C2 H2A 109.5 . .
C3 C2 H2B 109.5 . .
H2A C2 H2B 109.5 . .
C3 C2 H2C 109.5 . .
H2A C2 H2C 109.5 . .
H2B C2 H2C 109.5 . .
C4 C3 C46 118.8(7) . .
C4 C3 C2 121.0(6) . .
C46 C3 C2 120.3(7) . .
C3 C4 C5 121.8(6) . .
C3 C4 H4 119.1 . .
C5 C4 H4 119.1 . .
C4 C5 C6 119.2(6) . .
C4 C5 C20 119.7(6) . .
C6 C5 C20 121.0(6) . .
C5 C6 C45 120.0(6) . .
C5 C6 C7 120.8(6) . .
C45 C6 C7 119.1(5) . .
C8 C7 C18 118.5(6) . .
C8 C7 C6 121.1(6) . .
C18 C7 C6 120.3(5) . .
C9 C8 C7 121.2(7) . .
C9 C8 H8 119.4 . .
C7 C8 H8 119.4 . .
C8 C9 C50 119.5(6) . .
C8 C9 H9 120.2 . .
C50 C9 H9 120.2 . .
C50 C10 C18 117.5(7) . .
C50 C10 C11 119.9(6) . .
C18 C10 C11 122.5(5) . .
C15 C11 C12 119.8(7) . .
C15 C11 C10 119.9(6) . .
C12 C11 C10 120.1(6) . .
C48 C12 C11 118.6(7) . .
C48 C12 C17 119.7(6) . .
C11 C12 C17 121.6(7) . .
C14 C13 C48 117.7(8) . .
C14 C13 C49 121.5(8) . .
C48 C13 C49 120.8(8) . .
C13 C14 C15 122.6(8) . .
C13 C14 H14 118.7 . .
C15 C14 H14 118.7 . .
C14 C15 C11 119.1(7) . .
C14 C15 C16 120.2(7) . .
C11 C15 C16 120.7(7) . .
C15 C16 H16A 109.5 . .
C15 C16 H16B 109.5 . .
H16A C16 H16B 109.5 . .
C15 C16 H16C 109.5 . .
H16A C16 H16C 109.5 . .
H16B C16 H16C 109.5 . .
C12 C17 H17A 109.5 . .
C12 C17 H17B 109.5 . .
H17A C17 H17B 109.5 . .
C12 C17 H17C 109.5 . .
H17A C17 H17C 109.5 . .
H17B C17 H17C 109.5 . .
C7 C18 C10 121.1(5) . .
C7 C18 N2 118.6(5) . .
C10 C18 N2 120.2(6) . .
C5 C20 H20A 109.5 . .
C5 C20 H20B 109.5 . .
H20A C20 H20B 109.5 . .
C5 C20 H20C 109.5 . .
H20A C20 H20C 109.5 . .
H20B C20 H20C 109.5 . .
C1 C22 C36 119.1(6) . .
C1 C22 H22 120.5 . .
C36 C22 H22 120.5 . .
C44 C23 H23A 109.5 . .
C44 C23 H23B 109.5 . .
H23A C23 H23B 109.5 . .
C44 C23 H23C 109.5 . .
H23A C23 H23C 109.5 . .
H23B C23 H23C 109.5 . .
C26 C25 H25A 109.5 . .
C26 C25 H25B 109.5 . .
H25A C25 H25B 109.5 . .
C26 C25 H25C 109.5 . .
H25A C25 H25C 109.5 . .
H25B C25 H25C 109.5 . .
C32 C26 C27 117.3(6) . .
C32 C26 C25 121.2(6) . .
C27 C26 C25 121.4(6) . .
C28 C27 C26 119.8(5) . .
C28 C27 C33 119.5(6) . .
C26 C27 C33 120.8(6) . .
C29 C28 C27 120.0(6) . .
C29 C28 C52 118.9(6) . .
C27 C28 C52 121.1(6) . .
C30 C29 C28 121.3(6) . .
C30 C29 H29 119.3 . .
C28 C29 H29 119.3 . .
C32 C30 C29 117.8(6) . .
C32 C30 C51 121.9(7) . .
C29 C30 C51 120.3(7) . .
C30 C32 C26 123.7(6) . .
C30 C32 H32 118.1 . .
C26 C32 H32 118.1 . .
C1 C33 C34 118.4(5) . .
C1 C33 C27 119.7(5) . .
C34 C33 C27 121.8(5) . .
C33 C34 C35 120.8(5) . .
C33 C34 N1 120.4(5) . .
C35 C34 N1 118.8(5) . .
C36 C35 C34 117.6(5) . .
C36 C35 C37 118.8(5) . .
C34 C35 C37 123.4(5) . .
C22 C36 C35 122.1(6) . .
C22 C36 H36 118.9 . .
C35 C36 H36 118.9 . .
C44 C37 C38 119.3(6) . .
C44 C37 C35 121.7(6) . .
C38 C37 C35 118.8(5) . .
C40 C38 C37 118.7(6) . .
C40 C38 C39 120.1(6) . .
C37 C38 C39 121.2(6) . .
C38 C39 H39A 109.5 . .
C38 C39 H39B 109.5 . .
H39A C39 H39B 109.5 . .
C38 C39 H39C 109.5 . .
H39A C39 H39C 109.5 . .
H39B C39 H39C 109.5 . .
C41 C40 C38 122.9(7) . .
C41 C40 H40 118.5 . .
C38 C40 H40 118.5 . .
C43 C41 C40 116.7(6) . .
C43 C41 C42 121.4(7) . .
C40 C41 C42 121.9(7) . .
C41 C42 H42A 109.5 . .
C41 C42 H42B 109.5 . .
H42A C42 H42B 109.5 . .
C41 C42 H42C 109.5 . .
H42A C42 H42C 109.5 . .
H42B C42 H42C 109.5 . .
C41 C43 C44 124.0(6) . .
C41 C43 H43 118.0 . .
C44 C43 H43 118.0 . .
C43 C44 C37 118.4(7) . .
C43 C44 C23 121.3(6) . .
C37 C44 C23 120.3(6) . .
C46 C45 C6 118.9(6) . .
C46 C45 C54 119.9(6) . .
C6 C45 C54 121.1(6) . .
C45 C46 C3 121.3(7) . .
C45 C46 H46 119.4 . .
C3 C46 H46 119.4 . .
C13 C48 C12 122.2(7) . .
C13 C48 H48 118.9 . .
C12 C48 H48 118.9 . .
C13 C49 H49A 109.5 . .
C13 C49 H49B 109.5 . .
H49A C49 H49B 109.5 . .
C13 C49 H49C 109.5 . .
H49A C49 H49C 109.5 . .
H49B C49 H49C 109.5 . .
C9 C50 C10 122.0(7) . .
C9 C50 H50 119.0 . .
C10 C50 H50 119.0 . .
C30 C51 H51A 109.5 . .
C30 C51 H51B 109.5 . .
H51A C51 H51B 109.5 . .
C30 C51 H51C 109.5 . .
H51A C51 H51C 109.5 . .
H51B C51 H51C 109.5 . .
C28 C52 H52A 109.5 . .
C28 C52 H52B 109.5 . .
H52A C52 H52B 109.5 . .
C28 C52 H52C 109.5 . .
H52A C52 H52C 109.5 . .
H52B C52 H52C 109.5 . .
C45 C54 H54A 109.5 . .
C45 C54 H54B 109.5 . .
H54A C54 H54B 109.5 . .
C45 C54 H54C 109.5 . .
H54A C54 H54C 109.5 . .
H54B C54 H54C 109.5 . .
C101 C100 C105 120.0 . .
C101 C100 H100 120.0 . .
C105 C100 H100 120.0 . .
C100 C101 C102 120.0 . .
C100 C101 H101 120.0 . .
C102 C101 H101 120.0 . .
C101 C102 C103 120.0 . .
C101 C102 Cl2 138.7(8) . 2
C103 C102 Cl2 84.3(8) . 2
C101 C102 H102 120.0 . .
C103 C102 H102 120.0 . .
Cl2 C102 H102 49.3 2 .
C104 C103 C102 120.0 . .
C104 C103 H103 120.0 . .
C102 C103 H103 120.0 . .
C105 C104 C103 120.0 . .
C105 C104 H104 120.0 . .
C103 C104 H104 120.0 . .
C104 C105 C100 120.0 . .
C104 C105 H105 120.0 . .
C100 C105 H105 120.0 . .

loop_
_geom_bond_atom_site_label_1
_geom_bond_atom_site_label_2
_geom_bond_distance
_geom_bond_site_symmetry_2
Au1 P1 2.2238(16) .
Au1 Cl1 2.3066(15) .
Au2 P1 2.1169(19) .
Au2 Cl2 2.275(5) .
Cl2 C102 2.24(4) 2
P1 N1 1.777(5) .
P1 N2 1.781(5) .
P1 P2 2.599(2) .
P2 N1 1.648(5) .
P2 N2 1.660(5) .
N1 C34 1.434(7) .
N2 C18 1.425(7) .
C1 C22 1.372(9) .
C1 C33 1.385(8) .
C1 H1 0.9500 .
C2 C3 1.505(10) .
C2 H2A 0.9800 .
C2 H2B 0.9800 .
C2 H2C 0.9800 .
C3 C4 1.381(10) .
C3 C46 1.392(9) .
C4 C5 1.385(9) .
C4 H4 0.9500 .
C5 C6 1.398(8) .
C5 C20 1.518(9) .
C6 C45 1.410(9) .
C6 C7 1.489(9) .
C7 C8 1.396(8) .
C7 C18 1.411(9) .
C8 C9 1.375(10) .
C8 H8 0.9500 .
C9 C50 1.391(11) .
C9 H9 0.9500 .
C10 C50 1.392(8) .
C10 C18 1.411(9) .
C10 C11 1.466(10) .
C11 C15 1.407(9) .
C11 C12 1.422(9) .
C12 C48 1.405(10) .
C12 C17 1.499(9) .
C13 C14 1.391(11) .
C13 C48 1.397(11) .
C13 C49 1.518(12) .
C14 C15 1.396(11) .
C14 H14 0.9500 .
C15 C16 1.494(9) .
C16 H16A 0.9800 .
C16 H16B 0.9800 .
C16 H16C 0.9800 .
C17 H17A 0.9800 .
C17 H17B 0.9800 .
C17 H17C 0.9800 .
C20 H20A 0.9800 .
C20 H20B 0.9800 .
C20 H20C 0.9800 .
C22 C36 1.382(9) .
C22 H22 0.9500 .
C23 C44 1.508(10) .
C23 H23A 0.9800 .
C23 H23B 0.9800 .
C23 H23C 0.9800 .
C25 C26 1.473(9) .
C25 H25A 0.9800 .
C25 H25B 0.9800 .
C25 H25C 0.9800 .
C26 C32 1.403(8) .
C26 C27 1.419(9) .
C27 C28 1.399(9) .
C27 C33 1.491(8) .
C28 C29 1.398(8) .
C28 C52 1.497(9) .
C29 C30 1.391(9) .
C29 H29 0.9500 .
C30 C32 1.375(9) .
C30 C51 1.521(9) .
C32 H32 0.9500 .
C33 C34 1.403(8) .
C34 C35 1.412(8) .
C35 C36 1.383(8) .
C35 C37 1.488(8) .
C36 H36 0.9500 .
C37 C44 1.401(8) .
C37 C38 1.419(9) .
C38 C40 1.390(8) .
C38 C39 1.503(9) .
C39 H39A 0.9800 .
C39 H39B 0.9800 .
C39 H39C 0.9800 .
C40 C41 1.382(9) .
C40 H40 0.9500 .
C41 C43 1.374(10) .
C41 C42 1.486(9) .
C42 H42A 0.9800 .
C42 H42B 0.9800 .
C42 H42C 0.9800 .
C43 C44 1.386(9) .
C43 H43 0.9500 .
C45 C46 1.390(9) .
C45 C54 1.514(8) .
C46 H46 0.9500 .
C48 H48 0.9500 .
C49 H49A 0.9800 .
C49 H49B 0.9800 .
C49 H49C 0.9800 .
C50 H50 0.9500 .
C51 H51A 0.9800 .
C51 H51B 0.9800 .
C51 H51C 0.9800 .
C52 H52A 0.9800 .
C52 H52B 0.9800 .
C52 H52C 0.9800 .
C54 H54A 0.9800 .
C54 H54B 0.9800 .
C54 H54C 0.9800 .
C100 C101 1.3900 .
C100 C105 1.3900 .
C100 H100 0.9500 .
C101 C102 1.3900 .
C101 H101 0.9500 .
C102 C103 1.3900 .
C102 Cl2 2.242(14) 2
C102 H102 0.9500 .
C103 C104 1.3900 .
C103 H103 0.9500 .
C104 C105 1.3900 .
C104 H104 0.9500 .
C105 H105 0.9500 .

loop_
_geom_torsion_atom_site_label_1
_geom_torsion_atom_site_label_2
_geom_torsion_atom_site_label_3
_geom_torsion_atom_site_label_4
_geom_torsion
_geom_torsion_site_symmetry_1
_geom_torsion_site_symmetry_2
_geom_torsion_site_symmetry_3
_geom_torsion_site_symmetry_4
N2 P2 N1 C34 -159.1(5) . . . .
P1 P2 N1 C34 -156.1(6) . . . .
N2 P2 N1 P1 -3.0(3) . . . .
N2 P1 N1 C34 158.4(5) . . . .
Au2 P1 N1 C34 32.0(5) . . . .
Au1 P1 N1 C34 -99.2(5) . . . .
P2 P1 N1 C34 155.6(6) . . . .
N2 P1 N1 P2 2.8(2) . . . .
Au2 P1 N1 P2 -123.59(19) . . . .
Au1 P1 N1 P2 105.2(2) . . . .
N1 P2 N2 C18 -165.8(5) . . . .
P1 P2 N2 C18 -168.7(7) . . . .
N1 P2 N2 P1 3.0(3) . . . .
N1 P1 N2 C18 165.7(6) . . . .
Au2 P1 N2 C18 -94.0(5) . . . .
Au1 P1 N2 C18 55.3(6) . . . .
P2 P1 N2 C18 168.5(7) . . . .
N1 P1 N2 P2 -2.8(2) . . . .
Au2 P1 N2 P2 97.5(3) . . . .
Au1 P1 N2 P2 -113.2(2) . . . .
C46 C3 C4 C5 2.0(10) . . . .
C2 C3 C4 C5 -177.6(6) . . . .
C3 C4 C5 C6 0.2(10) . . . .
C3 C4 C5 C20 175.9(6) . . . .
C4 C5 C6 C45 -2.4(9) . . . .
C20 C5 C6 C45 -178.0(6) . . . .
C4 C5 C6 C7 173.2(6) . . . .
C20 C5 C6 C7 -2.4(9) . . . .
C5 C6 C7 C8 86.4(8) . . . .
C45 C6 C7 C8 -97.8(7) . . . .
C5 C6 C7 C18 -93.6(7) . . . .
C45 C6 C7 C18 82.2(8) . . . .
C18 C7 C8 C9 1.6(9) . . . .
C6 C7 C8 C9 -178.4(6) . . . .
C7 C8 C9 C50 -0.7(10) . . . .
C50 C10 C11 C15 -106.2(7) . . . .
C18 C10 C11 C15 72.2(8) . . . .
C50 C10 C11 C12 69.7(8) . . . .
C18 C10 C11 C12 -112.0(7) . . . .
C15 C11 C12 C48 -1.4(9) . . . .
C10 C11 C12 C48 -177.3(6) . . . .
C15 C11 C12 C17 176.0(6) . . . .
C10 C11 C12 C17 0.1(9) . . . .
C48 C13 C14 C15 -0.3(12) . . . .
C49 C13 C14 C15 -178.9(8) . . . .
C13 C14 C15 C11 -1.7(11) . . . .
C13 C14 C15 C16 176.5(7) . . . .
C12 C11 C15 C14 2.5(10) . . . .
C10 C11 C15 C14 178.4(6) . . . .
C12 C11 C15 C16 -175.7(6) . . . .
C10 C11 C15 C16 0.2(10) . . . .
C8 C7 C18 C10 -2.1(9) . . . .
C6 C7 C18 C10 177.9(5) . . . .
C8 C7 C18 N2 178.1(5) . . . .
C6 C7 C18 N2 -1.9(8) . . . .
C50 C10 C18 C7 1.6(9) . . . .
C11 C10 C18 C7 -176.8(5) . . . .
C50 C10 C18 N2 -178.5(5) . . . .
C11 C10 C18 N2 3.1(9) . . . .
P2 N2 C18 C7 22.5(8) . . . .
P1 N2 C18 C7 -142.6(5) . . . .
P2 N2 C18 C10 -157.4(5) . . . .
P1 N2 C18 C10 37.5(8) . . . .
C33 C1 C22 C36 2.0(13) . . . .
C32 C26 C27 C28 0.8(8) . . . .
C25 C26 C27 C28 -176.4(6) . . . .
C32 C26 C27 C33 179.6(5) . . . .
C25 C26 C27 C33 2.4(9) . . . .
C26 C27 C28 C29 -1.8(8) . . . .
C33 C27 C28 C29 179.3(5) . . . .
C26 C27 C28 C52 179.5(6) . . . .
C33 C27 C28 C52 0.7(8) . . . .
C27 C28 C29 C30 1.1(9) . . . .
C52 C28 C29 C30 179.8(6) . . . .
C28 C29 C30 C32 0.7(9) . . . .
C28 C29 C30 C51 -179.6(6) . . . .
C29 C30 C32 C26 -1.8(9) . . . .
C51 C30 C32 C26 178.4(6) . . . .
C27 C26 C32 C30 1.1(9) . . . .
C25 C26 C32 C30 178.3(6) . . . .
C22 C1 C33 C34 0.6(12) . . . .
C22 C1 C33 C27 -176.9(7) . . . .
C28 C27 C33 C1 88.2(8) . . . .
C26 C27 C33 C1 -90.6(8) . . . .
C28 C27 C33 C34 -89.2(8) . . . .
C26 C27 C33 C34 92.0(8) . . . .
C1 C33 C34 C35 -4.1(10) . . . .
C27 C33 C34 C35 173.3(6) . . . .
C1 C33 C34 N1 174.2(6) . . . .
C27 C33 C34 N1 -8.4(10) . . . .
P2 N1 C34 C33 38.3(8) . . . .
P1 N1 C34 C33 -110.8(6) . . . .
P2 N1 C34 C35 -143.4(5) . . . .
P1 N1 C34 C35 67.5(7) . . . .
C33 C34 C35 C36 5.0(10) . . . .
N1 C34 C35 C36 -173.3(6) . . . .
C33 C34 C35 C37 -169.5(6) . . . .
N1 C34 C35 C37 12.2(10) . . . .
C1 C22 C36 C35 -1.0(13) . . . .
C34 C35 C36 C22 -2.4(11) . . . .
C37 C35 C36 C22 172.3(7) . . . .
C36 C35 C37 C44 73.2(9) . . . .
C34 C35 C37 C44 -112.4(7) . . . .
C36 C35 C37 C38 -101.4(7) . . . .
C34 C35 C37 C38 72.9(8) . . . .
C44 C37 C38 C40 -0.9(8) . . . .
C35 C37 C38 C40 173.9(5) . . . .
C44 C37 C38 C39 -179.4(6) . . . .
C35 C37 C38 C39 -4.6(8) . . . .
C37 C38 C40 C41 -0.1(9) . . . .
C39 C38 C40 C41 178.4(6) . . . .
C38 C40 C41 C43 0.2(9) . . . .
C38 C40 C41 C42 178.5(6) . . . .
C40 C41 C43 C44 0.8(9) . . . .
C42 C41 C43 C44 -177.6(6) . . . .
C41 C43 C44 C37 -1.8(9) . . . .
C41 C43 C44 C23 178.1(6) . . . .
C38 C37 C44 C43 1.8(9) . . . .
C35 C37 C44 C43 -172.9(5) . . . .
C38 C37 C44 C23 -178.1(6) . . . .
C35 C37 C44 C23 7.3(9) . . . .
C5 C6 C45 C46 2.4(10) . . . .
C7 C6 C45 C46 -173.3(6) . . . .
C5 C6 C45 C54 179.3(6) . . . .
C7 C6 C45 C54 3.6(9) . . . .
C6 C45 C46 C3 -0.2(10) . . . .
C54 C45 C46 C3 -177.1(6) . . . .
C4 C3 C46 C45 -2.0(11) . . . .
C2 C3 C46 C45 177.6(7) . . . .
C14 C13 C48 C12 1.4(12) . . . .
C49 C13 C48 C12 -180.0(8) . . . .
C11 C12 C48 C13 -0.5(10) . . . .
C17 C12 C48 C13 -178.0(7) . . . .
C8 C9 C50 C10 0.2(10) . . . .
C18 C10 C50 C9 -0.7(9) . . . .
C11 C10 C50 C9 177.8(6) . . . .
C105 C100 C101 C102 0.0 . . . .
C100 C101 C102 C103 0.0 . . . .
C100 C101 C102 Cl2 -118.9(11) . . . 2
C101 C102 C103 C104 0.0 . . . .
Cl2 C102 C103 C104 144.5(8) 2 . . .
C102 C103 C104 C105 0.0 . . . .
C103 C104 C105 C100 0.0 . . . .
C101 C100 C105 C104 0.0 . . . .
